data_4135103
loop_
_publ_author_name
'Ding, Fenghua'
'Griffith, Kent J.'
'Ko\,cer, Can P'
'Saballos, Richard'
'Wang, Yiran'
'Zhang, Chi'
'Nisbet, Matthew L.'
'Morris, Andrew J.'
'Rondinelli, James M.'
'Poeppelmeier, Kenneth R.'

_publ_section_title
;
 Multimodal Structure Solution with <sup>19</sup>F NMR Crystallography of
 Spin Singlet Molybdenum Oxyfluorides.
;
_journal_name_full 'Journal of the American Chemical Society'
_journal_paper_doi 10.1021/jacs.0c04019
_journal_year 2020
_chemical_formula_moiety 'F9 H6 K5 Mo3 O7'
_chemical_formula_sum 'F9 H6 K5 Mo3 O7'
_chemical_formula_weight 772.37
_space_group_crystal_system monoclinic
_space_group_IT_number 14
_space_group_name_Hall '-P 2ybc'
_space_group_name_H-M_alt 'P 1 21/c 1'
_atom_sites_solution_hydrogens difmap
_atom_sites_solution_primary dual
_audit_creation_date 2020-03-28
_audit_creation_method
;
Olex2 1.2
(compiled 2018.05.29 svn.r3508 for OlexSys, GUI svn.r5506)
;
_cell_angle_alpha 90
_cell_angle_beta 97.4440(10)
_cell_angle_gamma 90
_cell_formula_units_Z 4
_cell_length_a 13.1217(3)
_cell_length_b 7.9281(2)
_cell_length_c 14.9286(4)
_cell_measurement_reflns_used 9827
_cell_measurement_temperature 100
_cell_measurement_theta_max 39.71
_cell_measurement_theta_min 4.95
_cell_volume 1539.94(7)
_computing_cell_refinement 'SAINT V8.38A (?, 2016)'
_computing_data_reduction 'SAINT V8.38A (?, 2016)'
_computing_molecular_graphics 'Olex2 (Dolomanov et al., 2009)'
_computing_publication_material 'Olex2 (Dolomanov et al., 2009)'
_computing_structure_refinement 'XL (Sheldrick, 2008)'
_computing_structure_solution 'XT (Sheldrick, 2015)'
_diffrn_ambient_temperature 100
_diffrn_measured_fraction_theta_full 0.997
_diffrn_measured_fraction_theta_max 0.983
_diffrn_measurement_device_type 'Bruker APEX-II CCD'
_diffrn_measurement_method '\f and \w scans'
_diffrn_radiation_type MoK\a
_diffrn_radiation_wavelength 0.71073
_diffrn_reflns_av_R_equivalents 0.0552
_diffrn_reflns_av_unetI/netI 0.0306
_diffrn_reflns_Laue_measured_fraction_full 0.997
_diffrn_reflns_Laue_measured_fraction_max 0.983
_diffrn_reflns_limit_h_max 18
_diffrn_reflns_limit_h_min -16
_diffrn_reflns_limit_k_max 11
_diffrn_reflns_limit_k_min -11
_diffrn_reflns_limit_l_max 21
_diffrn_reflns_limit_l_min -21
_diffrn_reflns_number 36117
_diffrn_reflns_point_group_measured_fraction_full 0.997
_diffrn_reflns_point_group_measured_fraction_max 0.983
_diffrn_reflns_theta_full 25.242
_diffrn_reflns_theta_max 30.761
_diffrn_reflns_theta_min 1.565
_diffrn_standards_number 0
_exptl_absorpt_coefficient_mu 3.882
_exptl_absorpt_correction_T_max 0.7285
_exptl_absorpt_correction_T_min 0.6187
_exptl_absorpt_correction_type multi-scan
_exptl_absorpt_process_details
;
SADABS-2016/2 (Bruker,2016/2) was used for absorption correction.
wR2(int) was 0.1149 before and 0.0732 after correction.
The Ratio of minimum to maximum transmission is 0.8493.
The \l/2 correction factor is Not present.
;
_exptl_crystal_colour 'clear red'
_exptl_crystal_colour_lustre clear
_exptl_crystal_colour_primary red
_exptl_crystal_density_diffrn 3.331
_exptl_crystal_description block
_exptl_crystal_F_000 1456
_exptl_crystal_size_max 0.204
_exptl_crystal_size_mid 0.111
_exptl_crystal_size_min 0.073
_refine_diff_density_max 0.654
_refine_diff_density_min -0.857
_refine_diff_density_rms 0.146
_refine_ls_extinction_coef 0.00251(15)
_refine_ls_extinction_expression Fc^*^=kFc[1+0.001xFc^2^\l^3^/sin(2\q)]^-1/4^
_refine_ls_extinction_method 'SHELXL-2016/6 (Sheldrick 2016)'
_refine_ls_goodness_of_fit_ref 1.063
_refine_ls_hydrogen_treatment refall
_refine_ls_matrix_type full
_refine_ls_number_parameters 242
_refine_ls_number_reflns 4726
_refine_ls_number_restraints 0
_refine_ls_restrained_S_all 1.063
_refine_ls_R_factor_all 0.0196
_refine_ls_R_factor_gt 0.0187
_refine_ls_shift/su_max 0.002
_refine_ls_shift/su_mean 0.000
_refine_ls_structure_factor_coef Fsqd
_refine_ls_weighting_details 'w=1/[\s^2^(Fo^2^)+(0.0225P)^2^+0.6005P] where P=(Fo^2^+2Fc^2^)/3'
_refine_ls_weighting_scheme calc
_refine_ls_wR_factor_gt 0.0482
_refine_ls_wR_factor_ref 0.0489
_reflns_Friedel_coverage 0.000
_reflns_number_gt 4550
_reflns_number_total 4726
_reflns_threshold_expression 'I > 2\s(I)'
_cod_data_source_file ja0c04019_si_002.cif
_cod_data_source_block K5[Mo3O4F9]_3H2O_(100K)
_cod_database_code 4135103
_shelx_shelxl_version_number 2016/6
_shelx_space_group_comment
;
The symmetry employed for this shelxl refinement is uniquely defined
by the following loop, which should always be used as a source of
symmetry information in preference to the above space-group names.
They are only intended as comments.
;
_shelx_estimated_absorpt_t_max 0.765
_shelx_estimated_absorpt_t_min 0.505
_olex2_refinement_description
;
;
_olex2_submission_special_instructions 'No special instructions were received'

loop_
_space_group_symop_operation_xyz
'x, y, z'
'-x, y+1/2, -z+1/2'
'-x, -y, -z'
'x, -y-1/2, z-1/2'

loop_
_atom_site_label
_atom_site_type_symbol
_atom_site_fract_x
_atom_site_fract_y
_atom_site_fract_z
_atom_site_U_iso_or_equiv
_atom_site_adp_type
_atom_site_occupancy
_atom_site_site_symmetry_order
_atom_site_calc_flag
_atom_site_refinement_flags_posn
_atom_site_refinement_flags_adp
_atom_site_refinement_flags_occupancy
_atom_site_disorder_assembly
_atom_site_disorder_group
Mo1 Mo 0.66766(2) 0.29889(2) 0.33539(2) 0.00704(4) Uani 1 1 d . . . . .
Mo2 Mo 0.81435(2) 0.37285(2) 0.24954(2) 0.00711(4) Uani 1 1 d . . . . .
Mo3 Mo 0.78279(2) 0.54087(2) 0.38634(2) 0.00715(4) Uani 1 1 d . . . . .
K2 K 0.38388(3) 0.36288(4) 0.24392(2) 0.01116(7) Uani 1 1 d . . . . .
K4 K 0.95934(3) 0.21334(4) 0.04315(2) 0.01251(7) Uani 1 1 d . . . . .
K5 K 0.89795(3) 0.89096(4) 0.20407(2) 0.01192(7) Uani 1 1 d . . . . .
K1 K 0.76422(3) -0.05326(5) 0.50308(2) 0.01327(7) Uani 1 1 d . . . . .
K3 K 0.53191(3) 0.21260(5) 0.05095(2) 0.01389(7) Uani 1 1 d . . . . .
F8 F 0.61854(8) 0.08205(13) 0.39342(7) 0.01144(18) Uani 1 1 d . . . . .
F4 F 0.74468(8) 0.30857(13) 0.12586(7) 0.01169(19) Uani 1 1 d . . . . .
O1 O 0.68824(9) 0.51645(15) 0.26740(8) 0.0088(2) Uani 1 1 d . . . . .
F2 F 0.54203(8) 0.39905(13) 0.37872(7) 0.01116(18) Uani 1 1 d . . . . .
F7 F 0.86941(8) 0.61042(13) 0.50687(7) 0.01238(19) Uani 1 1 d . . . . .
F9 F 0.93579(8) 0.23880(13) 0.21152(7) 0.01156(18) Uani 1 1 d . . . . .
F3 F 0.56661(8) 0.22495(13) 0.22956(7) 0.01155(18) Uani 1 1 d . . . . .
F5 F 0.86337(8) 0.56490(13) 0.17371(7) 0.01192(19) Uani 1 1 d . . . . .
F6 F 0.81608(8) 0.77329(12) 0.34495(7) 0.01288(19) Uani 1 1 d . . . . .
O2 O 0.74635(9) 0.34441(15) 0.45146(8) 0.0095(2) Uani 1 1 d . . . . .
F1 F 0.67012(8) 0.67562(13) 0.43609(7) 0.01203(18) Uani 1 1 d . . . . .
O4 O 0.90764(9) 0.44266(14) 0.35403(8) 0.0092(2) Uani 1 1 d . . . . .
O3 O 0.77624(9) 0.15964(15) 0.29719(8) 0.0097(2) Uani 1 1 d . . . . .
O5 O 0.30043(11) 0.47109(17) 0.38545(9) 0.0143(2) Uani 1 1 d . . . . .
O7 O 1.04215(11) 0.55278(17) 0.09446(9) 0.0161(2) Uani 1 1 d . . . . .
O6 O 0.41800(11) 0.06352(18) 0.40934(9) 0.0167(2) Uani 1 1 d . . . . .
H7A H 1.098(2) 0.576(4) 0.130(2) 0.029(7) Uiso 1 1 d . . . . .
H7B H 0.989(3) 0.568(4) 0.133(2) 0.039(9) Uiso 1 1 d . . . . .
H6A H 0.482(2) 0.074(4) 0.399(2) 0.032(8) Uiso 1 1 d . . . . .
H6B H 0.388(2) 0.044(4) 0.360(2) 0.027(7) Uiso 1 1 d . . . . .
H5A H 0.277(2) 0.575(4) 0.391(2) 0.031(8) Uiso 1 1 d . . . . .
H5B H 0.302(3) 0.437(5) 0.434(3) 0.050(10) Uiso 1 1 d . . . . .

loop_
_atom_site_aniso_label
_atom_site_aniso_U_11
_atom_site_aniso_U_22
_atom_site_aniso_U_33
_atom_site_aniso_U_23
_atom_site_aniso_U_13
_atom_site_aniso_U_12
Mo1 0.00720(7) 0.00715(7) 0.00687(6) 0.00029(4) 0.00122(5) -0.00014(4)
Mo2 0.00793(7) 0.00721(7) 0.00640(6) 0.00000(4) 0.00173(5) 0.00008(4)
Mo3 0.00780(7) 0.00698(7) 0.00683(6) -0.00056(4) 0.00152(5) -0.00016(4)
K2 0.01041(15) 0.01205(15) 0.01115(14) -0.00019(11) 0.00188(12) 0.00068(11)
K4 0.01419(17) 0.01279(16) 0.01094(14) 0.00053(11) 0.00311(13) 0.00168(11)
K5 0.01092(15) 0.01074(15) 0.01445(15) 0.00150(11) 0.00300(12) -0.00040(11)
K1 0.01501(17) 0.01216(16) 0.01186(14) -0.00230(11) -0.00123(13) 0.00044(12)
K3 0.01435(17) 0.01677(17) 0.01061(14) -0.00063(12) 0.00179(13) 0.00042(12)
F8 0.0114(5) 0.0100(4) 0.0132(4) 0.0025(3) 0.0028(4) -0.0015(3)
F4 0.0152(5) 0.0118(5) 0.0078(4) -0.0004(3) 0.0005(4) -0.0013(4)
O1 0.0090(5) 0.0087(5) 0.0089(5) 0.0005(4) 0.0017(4) 0.0007(4)
F2 0.0094(4) 0.0129(4) 0.0117(4) -0.0008(3) 0.0032(4) 0.0009(3)
F7 0.0119(5) 0.0152(5) 0.0097(4) -0.0030(3) 0.0003(4) -0.0020(4)
F9 0.0109(4) 0.0121(4) 0.0125(4) -0.0017(3) 0.0045(4) 0.0015(3)
F3 0.0105(4) 0.0134(5) 0.0106(4) -0.0013(3) 0.0004(4) -0.0008(4)
F5 0.0142(5) 0.0108(4) 0.0111(4) 0.0021(3) 0.0029(4) -0.0022(4)
F6 0.0164(5) 0.0086(4) 0.0144(4) 0.0000(3) 0.0047(4) -0.0023(4)
O2 0.0103(5) 0.0102(5) 0.0079(5) 0.0011(4) 0.0008(4) -0.0002(4)
F1 0.0121(5) 0.0111(4) 0.0136(4) -0.0025(3) 0.0043(4) 0.0010(3)
O4 0.0073(5) 0.0101(5) 0.0101(5) 0.0000(4) 0.0009(4) 0.0002(4)
O3 0.0109(5) 0.0079(5) 0.0105(5) 0.0001(4) 0.0027(4) 0.0006(4)
O5 0.0186(6) 0.0131(6) 0.0123(5) 0.0002(4) 0.0058(5) 0.0015(5)
O7 0.0166(6) 0.0171(6) 0.0141(5) -0.0010(4) 0.0000(5) -0.0014(5)
O6 0.0140(6) 0.0241(7) 0.0123(5) -0.0028(5) 0.0023(5) -0.0058(5)

loop_
_atom_type_symbol
_atom_type_description
_atom_type_scat_dispersion_real
_atom_type_scat_dispersion_imag
_atom_type_scat_source
F F 0.0171 0.0103 'International Tables Vol C Tables 4.2.6.8 and 6.1.1.4'
H H 0.0000 0.0000 'International Tables Vol C Tables 4.2.6.8 and 6.1.1.4'
K K 0.2009 0.2494 'International Tables Vol C Tables 4.2.6.8 and 6.1.1.4'
Mo Mo -1.6832 0.6857 'International Tables Vol C Tables 4.2.6.8 and 6.1.1.4'
O O 0.0106 0.0060 'International Tables Vol C Tables 4.2.6.8 and 6.1.1.4'

loop_
_geom_angle_atom_site_label_1
_geom_angle_atom_site_label_2
_geom_angle_atom_site_label_3
_geom_angle
_geom_angle_site_symmetry_1
_geom_angle_site_symmetry_3
_geom_angle_publ_flag
Mo2 Mo1 K2 100.106(7) . 2_645 ?
Mo2 Mo1 K2 124.063(7) . . ?
Mo2 Mo1 K1 106.914(8) . . ?
Mo2 Mo1 K3 153.202(8) . 4_566 ?
Mo3 Mo1 Mo2 60.256(5) . . ?
Mo3 Mo1 K2 121.895(7) . . ?
Mo3 Mo1 K2 153.618(8) . 2_645 ?
Mo3 Mo1 K1 102.917(8) . . ?
Mo3 Mo1 K3 95.166(7) . 4_566 ?
K2 Mo1 K2 83.129(7) 2_645 . ?
K2 Mo1 K1 123.390(8) . . ?
K2 Mo1 K1 63.934(8) 2_645 . ?
K2 Mo1 K3 76.642(8) . 4_566 ?
K2 Mo1 K3 99.186(8) 2_645 4_566 ?
K1 Mo1 K3 65.879(8) . 4_566 ?
F8 Mo1 Mo2 135.11(3) . . ?
F8 Mo1 Mo3 136.10(3) . . ?
F8 Mo1 K2 45.59(3) . 2_645 ?
F8 Mo1 K2 85.30(3) . . ?
F8 Mo1 K1 38.61(3) . . ?
F8 Mo1 K3 55.27(3) . 4_566 ?
O1 Mo1 Mo2 52.36(3) . . ?
O1 Mo1 Mo3 52.24(3) . . ?
O1 Mo1 K2 84.01(3) . . ?
O1 Mo1 K2 131.63(3) . 2_645 ?
O1 Mo1 K1 152.09(3) . . ?
O1 Mo1 K3 122.58(3) . 4_566 ?
O1 Mo1 F8 169.27(4) . . ?
F2 Mo1 Mo2 141.72(3) . . ?
F2 Mo1 Mo3 95.01(3) . . ?
F2 Mo1 K2 110.46(3) . 2_645 ?
F2 Mo1 K2 42.50(3) . . ?
F2 Mo1 K1 106.95(3) . . ?
F2 Mo1 K3 42.10(3) . 4_566 ?
F2 Mo1 F8 83.13(4) . . ?
F2 Mo1 O1 89.60(4) . . ?
F2 Mo1 F3 83.31(4) . . ?
F3 Mo1 Mo2 97.91(3) . . ?
F3 Mo1 Mo3 140.63(3) . . ?
F3 Mo1 K2 41.23(3) . . ?
F3 Mo1 K2 53.17(3) . 2_645 ?
F3 Mo1 K1 115.25(3) . . ?
F3 Mo1 K3 108.53(3) . 4_566 ?
F3 Mo1 F8 82.95(4) . . ?
F3 Mo1 O1 88.39(4) . . ?
O2 Mo1 Mo2 93.33(3) . . ?
O2 Mo1 Mo3 49.61(3) . . ?
O2 Mo1 K2 121.15(4) . 2_645 ?
O2 Mo1 K2 132.59(4) . . ?
O2 Mo1 K1 57.33(4) . . ?
O2 Mo1 K3 60.64(3) . 4_566 ?
O2 Mo1 F8 86.50(5) . . ?
O2 Mo1 O1 101.46(5) . . ?
O2 Mo1 F2 90.16(5) . . ?
O2 Mo1 F3 168.17(4) . . ?
O2 Mo1 O3 92.42(5) . . ?
O3 Mo1 Mo2 49.10(3) . . ?
O3 Mo1 Mo3 95.05(4) . . ?
O3 Mo1 K2 133.30(4) . . ?
O3 Mo1 K2 58.99(4) . 2_645 ?
O3 Mo1 K1 65.64(3) . . ?
O3 Mo1 K3 131.52(3) . 4_566 ?
O3 Mo1 F8 86.03(4) . . ?
O3 Mo1 O1 100.67(5) . . ?
O3 Mo1 F2 168.68(5) . . ?
O3 Mo1 F3 92.16(5) . . ?
Mo1 Mo2 Mo3 59.530(5) . . ?
Mo1 Mo2 K4 141.688(8) . . ?
Mo1 Mo2 K5 96.145(7) . 1_545 ?
Mo1 Mo2 K5 137.124(8) . 2_745 ?
Mo1 Mo2 K1 121.087(8) . 4_565 ?
Mo3 Mo2 K4 158.473(8) . . ?
Mo3 Mo2 K5 135.290(7) . 1_545 ?
Mo3 Mo2 K5 95.587(7) . 2_745 ?
Mo3 Mo2 K1 122.875(8) . 4_565 ?
K4 Mo2 K5 53.960(7) . 1_545 ?
K5 Mo2 K4 65.768(8) 2_745 . ?
K5 Mo2 K5 77.259(7) 2_745 1_545 ?
K5 Mo2 K1 101.632(8) 2_745 4_565 ?
K1 Mo2 K4 55.638(8) 4_565 . ?
K1 Mo2 K5 101.690(8) 4_565 1_545 ?
F4 Mo2 Mo1 96.98(3) . . ?
F4 Mo2 Mo3 140.70(3) . . ?
F4 Mo2 K4 54.80(3) . . ?
F4 Mo2 K5 73.09(3) . 1_545 ?
F4 Mo2 K5 120.31(3) . 2_745 ?
F4 Mo2 K1 39.86(3) . 4_565 ?
F4 Mo2 O1 88.95(4) . . ?
F4 Mo2 F9 83.82(4) . . ?
F4 Mo2 F5 79.61(4) . . ?
O1 Mo2 Mo1 51.74(3) . . ?
O1 Mo2 Mo3 51.79(3) . . ?
O1 Mo2 K4 137.85(3) . . ?
O1 Mo2 K5 141.59(3) . 1_545 ?
O1 Mo2 K5 139.74(3) . 2_745 ?
O1 Mo2 K1 83.09(3) . 4_565 ?
O1 Mo2 F9 171.38(4) . . ?
F9 Mo2 Mo1 133.77(3) . . ?
F9 Mo2 Mo3 135.44(3) . . ?
F9 Mo2 K4 33.56(3) . . ?
F9 Mo2 K5 43.38(3) . 2_745 ?
F9 Mo2 K5 39.71(3) . 1_545 ?
F9 Mo2 K1 88.36(3) . 4_565 ?
F5 Mo2 Mo1 140.34(3) . . ?
F5 Mo2 Mo3 98.71(3) . . ?
F5 Mo2 K4 66.28(3) . . ?
F5 Mo2 K5 119.75(3) . 1_545 ?
F5 Mo2 K5 72.14(3) . 2_745 ?
F5 Mo2 K1 40.33(3) . 4_565 ?
F5 Mo2 O1 88.61(4) . . ?
F5 Mo2 F9 85.50(4) . . ?
O4 Mo2 Mo1 95.85(3) . . ?
O4 Mo2 Mo3 49.30(3) . . ?
O4 Mo2 K4 113.22(3) . . ?
O4 Mo2 K5 47.45(3) . 2_745 ?
O4 Mo2 K5 104.35(3) . 1_545 ?
O4 Mo2 K1 131.57(3) . 4_565 ?
O4 Mo2 F4 167.12(5) . . ?
O4 Mo2 O1 99.96(5) . . ?
O4 Mo2 F9 86.47(4) . . ?
O4 Mo2 F5 91.25(5) . . ?
O3 Mo2 Mo1 49.80(3) . . ?
O3 Mo2 Mo3 94.98(3) . . ?
O3 Mo2 K4 100.26(3) . . ?
O3 Mo2 K5 47.44(3) . 1_545 ?
O3 Mo2 K5 105.59(4) . 2_745 ?
O3 Mo2 K1 130.30(4) . 4_565 ?
O3 Mo2 F4 90.45(5) . . ?
O3 Mo2 O1 100.75(5) . . ?
O3 Mo2 F9 84.02(4) . . ?
O3 Mo2 F5 166.27(4) . . ?
O3 Mo2 O4 96.93(5) . . ?
Mo1 Mo3 Mo2 60.214(5) . . ?
Mo1 Mo3 K2 94.362(8) . 2_655 ?
Mo1 Mo3 K4 150.557(8) . 2_755 ?
Mo1 Mo3 K4 94.546(8) . 4_566 ?
Mo1 Mo3 K1 137.773(8) . 1_565 ?
Mo2 Mo3 K2 94.933(7) . 2_655 ?
Mo2 Mo3 K4 94.027(7) . 4_566 ?
Mo2 Mo3 K4 100.785(7) . 2_755 ?
Mo2 Mo3 K1 150.965(8) . 1_565 ?
K4 Mo3 K2 110.470(9) 2_755 2_655 ?
K4 Mo3 K2 169.669(9) 4_566 2_655 ?
K4 Mo3 K4 62.647(10) 4_566 2_755 ?
K4 Mo3 K1 69.771(9) 2_755 1_565 ?
K4 Mo3 K1 104.634(9) 4_566 1_565 ?
K1 Mo3 K2 65.128(8) 1_565 2_655 ?
O1 Mo3 Mo1 52.15(3) . . ?
O1 Mo3 Mo2 52.32(3) . . ?
O1 Mo3 K2 50.44(3) . 2_655 ?
O1 Mo3 K4 139.89(3) . 4_566 ?
O1 Mo3 K4 135.93(3) . 2_755 ?
O1 Mo3 K1 115.15(3) . 1_565 ?
O1 Mo3 F7 169.61(4) . . ?
O1 Mo3 F1 88.79(4) . . ?
F7 Mo3 Mo1 135.22(3) . . ?
F7 Mo3 Mo2 135.66(3) . . ?
F7 Mo3 K2 119.17(3) . 2_655 ?
F7 Mo3 K4 43.28(3) . 2_755 ?
F7 Mo3 K4 50.50(3) . 4_566 ?
F7 Mo3 K1 54.53(3) . 1_565 ?
F6 Mo3 Mo1 139.23(3) . . ?
F6 Mo3 Mo2 99.82(3) . . ?
F6 Mo3 K2 49.44(3) . 2_655 ?
F6 Mo3 K4 61.19(3) . 2_755 ?
F6 Mo3 K4 123.68(3) . 4_566 ?
F6 Mo3 K1 51.29(3) . 1_565 ?
F6 Mo3 O1 87.21(5) . . ?
F6 Mo3 F7 84.63(4) . . ?
F6 Mo3 F1 80.12(4) . . ?
O2 Mo3 Mo1 49.75(4) . . ?
O2 Mo3 Mo2 93.39(3) . . ?
O2 Mo3 K2 130.32(4) . 2_655 ?
O2 Mo3 K4 115.81(4) . 2_755 ?
O2 Mo3 K4 54.06(4) . 4_566 ?
O2 Mo3 K1 115.54(3) . 1_565 ?
O2 Mo3 O1 101.51(5) . . ?
O2 Mo3 F7 85.48(5) . . ?
O2 Mo3 F6 166.77(5) . . ?
O2 Mo3 F1 90.04(5) . . ?
O2 Mo3 O4 94.25(5) . . ?
F1 Mo3 Mo1 94.29(3) . . ?
F1 Mo3 Mo2 140.85(3) . . ?
F1 Mo3 K2 55.19(3) . 2_655 ?
F1 Mo3 K4 118.82(3) . 4_566 ?
F1 Mo3 K4 112.62(3) . 2_755 ?
F1 Mo3 K1 43.51(3) . 1_565 ?
F1 Mo3 F7 83.48(4) . . ?
O4 Mo3 Mo1 96.52(4) . . ?
O4 Mo3 Mo2 49.44(4) . . ?
O4 Mo3 K2 127.12(3) . 2_655 ?
O4 Mo3 K4 56.81(3) . 4_566 ?
O4 Mo3 K4 56.08(4) . 2_755 ?
O4 Mo3 K1 125.52(4) . 1_565 ?
O4 Mo3 O1 100.63(5) . . ?
O4 Mo3 F7 86.36(5) . . ?
O4 Mo3 F6 93.88(5) . . ?
O4 Mo3 F1 168.64(5) . . ?
Mo1 K2 Mo3 113.733(10) 2_655 2_645 ?
F8 K2 Mo1 33.34(2) 2_655 2_655 ?
F8 K2 Mo3 95.54(2) 2_655 2_645 ?
F8 K2 O1 126.62(3) 2_655 2_645 ?
F8 K2 F2 115.49(3) 2_655 . ?
F8 K2 F3 56.96(3) 2_655 2_655 ?
F8 K2 F6 83.55(3) 2_655 2_645 ?
F8 K2 F1 70.50(3) 2_655 2_645 ?
F8 K2 O3 55.12(3) 2_655 2_655 ?
F8 K2 O6 172.01(3) 2_655 . ?
O1 K2 Mo1 145.42(3) 2_645 2_655 ?
O1 K2 Mo3 32.79(2) 2_645 2_645 ?
O1 K2 F3 171.95(3) 2_645 2_655 ?
O1 K2 F1 56.99(3) 2_645 2_645 ?
O1 K2 O3 119.31(3) 2_645 2_655 ?
O1 K2 O6 52.79(3) 2_645 . ?
F2 K2 Mo1 103.29(2) . 2_655 ?
F2 K2 Mo3 142.92(2) . 2_645 ?
F2 K2 O1 110.83(3) . 2_645 ?
F2 K2 F3 70.40(3) . 2_655 ?
F2 K2 F6 159.12(3) . 2_645 ?
F2 K2 F1 140.16(3) . 2_645 ?
F2 K2 O3 119.39(3) . 2_655 ?
F2 K2 O6 61.35(3) . . ?
F3 K2 Mo1 33.01(2) 2_655 2_655 ?
F3 K2 Mo1 119.18(2) . 2_655 ?
F3 K2 Mo3 98.60(2) . 2_645 ?
F3 K2 Mo3 146.68(2) 2_655 2_645 ?
F3 K2 F8 97.22(3) . 2_655 ?
F3 K2 O1 84.10(3) . 2_645 ?
F3 K2 F2 59.60(3) . . ?
F3 K2 F3 102.96(2) . 2_655 ?
F3 K2 F6 129.65(3) . 2_645 ?
F3 K2 F1 127.43(3) 2_655 2_645 ?
F3 K2 F1 80.77(3) . 2_645 ?
F3 K2 O3 150.55(3) . 2_655 ?
F3 K2 O3 55.44(3) 2_655 2_655 ?
F3 K2 O6 74.82(3) . . ?
F3 K2 O6 124.89(3) 2_655 . ?
F6 K2 Mo1 87.99(2) 2_645 2_655 ?
F6 K2 Mo3 32.12(2) 2_645 2_645 ?
F6 K2 O1 57.84(3) 2_645 2_645 ?
F6 K2 F3 118.26(3) 2_645 2_655 ?
F6 K2 F1 51.89(3) 2_645 2_645 ?
F6 K2 O3 63.25(3) 2_645 2_655 ?
F6 K2 O6 100.88(3) 2_645 . ?
F1 K2 Mo1 99.22(2) 2_645 2_655 ?
F1 K2 Mo3 33.056(18) 2_645 2_645 ?
F1 K2 O3 96.76(3) 2_645 2_655 ?
F1 K2 O6 106.90(3) 2_645 . ?
O3 K2 Mo1 31.83(2) 2_655 2_655 ?
O3 K2 Mo3 94.47(2) 2_655 2_645 ?
O3 K2 O6 132.82(3) 2_655 . ?
O5 K2 Mo1 82.81(3) . 2_655 ?
O5 K2 Mo3 111.23(3) . 2_645 ?
O5 K2 F8 115.78(4) . 2_655 ?
O5 K2 O1 100.82(4) . 2_645 ?
O5 K2 F2 74.29(4) . . ?
O5 K2 F3 131.76(4) . . ?
O5 K2 F3 71.63(4) . 2_655 ?
O5 K2 F6 90.07(4) . 2_645 ?
O5 K2 F1 141.54(4) . 2_645 ?
O5 K2 O3 65.18(4) . 2_655 ?
O5 K2 O6 71.14(4) . . ?
O6 K2 Mo1 152.33(3) . 2_655 ?
O6 K2 Mo3 85.10(2) . 2_645 ?
K5 K4 Mo3 82.025(10) 1_545 4_565 ?
F4 K4 Mo3 82.291(19) . 4_565 ?
F4 K4 K5 69.175(19) . 1_545 ?
F7 K4 Mo3 98.19(3) 2_745 4_565 ?
F7 K4 Mo3 34.20(2) 4_565 4_565 ?
F7 K4 K5 103.99(3) 2_745 1_545 ?
F7 K4 K5 51.37(2) 4_565 1_545 ?
F7 K4 F4 85.68(3) 4_565 . ?
F7 K4 F4 173.06(3) 2_745 . ?
F7 K4 F7 90.85(3) 2_745 4_565 ?
F7 K4 F6 55.09(3) 2_745 2_745 ?
F7 K4 F6 123.99(3) 4_565 2_745 ?
F7 K4 O2 55.53(3) 4_565 4_565 ?
F7 K4 O2 127.98(3) 2_745 4_565 ?
F7 K4 O4 55.00(3) 4_565 4_565 ?
F7 K4 O4 72.85(3) 2_745 4_565 ?
F7 K4 O4 69.98(3) 4_565 2_745 ?
F7 K4 O4 57.48(3) 2_745 2_745 ?
F7 K4 O7 174.93(4) 4_565 . ?
F7 K4 O7 93.31(4) 2_745 . ?
F7 K4 O7 85.41(4) 2_745 3_765 ?
F9 K4 Mo3 121.22(3) . 4_565 ?
F9 K4 K5 49.62(2) . 1_545 ?
F9 K4 F4 53.33(3) . . ?
F9 K4 F7 121.57(4) . 2_745 ?
F9 K4 F7 99.02(3) . 4_565 ?
F9 K4 F6 72.60(3) . 2_745 ?
F9 K4 O2 103.63(3) . 4_565 ?
F9 K4 O4 152.32(3) . 4_565 ?
F9 K4 O4 72.42(3) . 2_745 ?
F9 K4 O7 76.32(4) . . ?
F9 K4 O7 132.93(4) . 3_765 ?
F6 K4 Mo3 150.24(2) 2_745 4_565 ?
F6 K4 K5 91.54(2) 2_745 1_545 ?
F6 K4 F4 122.54(3) 2_745 . ?
O2 K4 Mo3 31.56(2) 4_565 4_565 ?
O2 K4 K5 85.49(2) 4_565 1_545 ?
O2 K4 F4 54.10(3) 4_565 . ?
O2 K4 F6 176.19(3) 4_565 2_745 ?
O2 K4 O4 55.61(3) 4_565 4_565 ?
O2 K4 O4 124.30(3) 4_565 2_745 ?
O4 K4 Mo3 31.68(2) 4_565 4_565 ?
O4 K4 Mo3 101.95(2) 2_745 4_565 ?
O4 K4 K5 48.73(2) 2_745 1_545 ?
O4 K4 K5 106.25(2) 4_565 1_545 ?
O4 K4 F4 109.71(3) 4_565 . ?
O4 K4 F4 115.61(3) 2_745 . ?
O4 K4 F6 54.49(3) 2_745 2_745 ?
O4 K4 F6 127.73(3) 4_565 2_745 ?
O4 K4 O4 102.86(3) 2_745 4_565 ?
O7 K4 Mo3 147.34(3) . 4_565 ?
O7 K4 Mo3 87.21(3) 3_765 4_565 ?
O7 K4 K5 124.57(3) . 1_545 ?
O7 K4 K5 166.57(3) 3_765 1_545 ?
O7 K4 F4 89.87(3) . . ?
O7 K4 F4 101.53(4) 3_765 . ?
O7 K4 F7 120.01(4) 3_765 4_565 ?
O7 K4 F6 56.87(3) . 2_745 ?
O7 K4 F6 101.76(4) 3_765 2_745 ?
O7 K4 O2 123.22(4) . 4_565 ?
O7 K4 O2 81.14(4) 3_765 4_565 ?
O7 K4 O4 129.18(4) . 4_565 ?
O7 K4 O4 109.98(4) . 2_745 ?
O7 K4 O4 66.94(4) 3_765 4_565 ?
O7 K4 O4 142.52(4) 3_765 2_745 ?
O7 K4 O7 63.29(5) 3_765 . ?
Mo2 K5 K2 157.326(12) 2_755 2_655 ?
K4 K5 Mo2 81.166(9) 1_565 2_755 ?
K4 K5 K2 117.818(12) 1_565 2_655 ?
F7 K5 Mo2 100.40(2) 4_575 2_755 ?
F7 K5 K2 101.56(2) 4_575 2_655 ?
F7 K5 K4 49.65(2) 4_575 1_565 ?
F7 K5 O3 116.67(3) 4_575 1_565 ?
F7 K5 O7 155.93(3) 4_575 2_755 ?
F9 K5 Mo2 82.04(2) 1_565 2_755 ?
F9 K5 Mo2 32.02(2) 2_755 2_755 ?
F9 K5 K2 102.53(2) 1_565 2_655 ?
F9 K5 K2 128.51(2) 2_755 2_655 ?
F9 K5 K4 44.54(2) 1_565 1_565 ?
F9 K5 K4 112.93(2) 2_755 1_565 ?
F9 K5 F7 92.44(3) 1_565 4_575 ?
F9 K5 F7 117.76(3) 2_755 4_575 ?
F9 K5 F9 107.28(2) 2_755 1_565 ?
F9 K5 O4 72.98(3) 1_565 2_755 ?
F9 K5 O4 59.64(3) 2_755 2_755 ?
F9 K5 O3 53.44(3) 1_565 1_565 ?
F9 K5 O3 122.52(3) 2_755 1_565 ?
F9 K5 O5 86.87(4) 1_565 2_655 ?
F9 K5 O5 165.68(4) 2_755 2_655 ?
F9 K5 O7 63.72(3) 1_565 2_755 ?
F9 K5 O7 70.00(3) 2_755 2_755 ?
F5 K5 Mo2 98.05(3) . 2_755 ?
F5 K5 K2 80.33(2) . 2_655 ?
F5 K5 K4 127.89(2) . 1_565 ?
F5 K5 F7 80.05(3) . 4_575 ?
F5 K5 F9 75.58(3) . 2_755 ?
F5 K5 F9 172.40(3) . 1_565 ?
F5 K5 O4 103.29(3) . 2_755 ?
F5 K5 O3 131.29(3) . 1_565 ?
F5 K5 O5 90.66(4) . 2_655 ?
F5 K5 O7 123.69(3) . 2_755 ?
F6 K5 Mo2 109.97(3) . 2_755 ?
F6 K5 K2 47.70(3) . 2_655 ?
F6 K5 K4 155.56(3) . 1_565 ?
F6 K5 F7 141.83(3) . 4_575 ?
F6 K5 F9 113.75(3) . 1_565 ?
F6 K5 F9 81.76(3) . 2_755 ?
F6 K5 F5 73.43(3) . . ?
F6 K5 O4 140.20(4) . 2_755 ?
F6 K5 O3 66.46(3) . 1_565 ?
F6 K5 O5 90.64(4) . 2_655 ?
F6 K5 O7 58.84(3) . 2_755 ?
O4 K5 Mo2 30.26(2) 2_755 2_755 ?
O4 K5 K2 171.85(3) 2_755 2_655 ?
O4 K5 K4 54.19(2) 2_755 1_565 ?
O4 K5 F7 72.20(3) 2_755 4_575 ?
O4 K5 O3 125.16(3) 2_755 1_565 ?
O4 K5 O5 129.15(4) 2_755 2_655 ?
O4 K5 O7 96.10(4) 2_755 2_755 ?
O3 K5 Mo2 120.56(3) 1_565 2_755 ?
O3 K5 K2 52.40(2) 1_565 2_655 ?
O3 K5 K4 89.11(2) 1_565 1_565 ?
O3 K5 O7 52.70(3) 1_565 2_755 ?
O5 K5 Mo2 159.16(3) 2_655 2_755 ?
O5 K5 K2 42.96(3) 2_655 2_655 ?
O5 K5 K4 78.56(3) 2_655 1_565 ?
O5 K5 F7 62.37(3) 2_655 4_575 ?
O5 K5 O3 64.08(4) 2_655 1_565 ?
O5 K5 O7 116.20(4) 2_655 2_755 ?
O7 K5 Mo2 74.28(3) 2_755 2_755 ?
O7 K5 K2 87.72(3) 2_755 2_655 ?
O7 K5 K4 106.38(3) 2_755 1_565 ?
Mo3 K1 Mo1 111.223(9) 1_545 . ?
Mo3 K1 K4 128.617(12) 1_545 4_566 ?
K4 K1 Mo1 74.964(9) 4_566 . ?
F8 K1 Mo1 29.92(2) . . ?
F8 K1 Mo3 98.73(3) . 1_545 ?
F8 K1 K4 103.83(3) . 4_566 ?
F8 K1 F4 90.25(3) . 4_566 ?
F8 K1 F7 132.99(3) . 1_545 ?
F8 K1 F5 146.75(3) . 4_566 ?
F8 K1 F6 85.01(3) . 1_545 ?
F8 K1 O2 54.66(3) . . ?
F8 K1 F1 79.91(3) . 1_545 ?
F8 K1 O7 99.70(4) . 2_745 ?
F8 K1 O6 73.07(4) . 3_656 ?
F4 K1 Mo1 82.44(2) 4_566 . ?
F4 K1 Mo3 164.94(2) 4_566 1_545 ?
F4 K1 K4 59.59(2) 4_566 4_566 ?
F4 K1 F7 135.14(3) 4_566 1_545 ?
F4 K1 F5 57.51(3) 4_566 4_566 ?
F4 K1 F6 161.57(3) 4_566 1_545 ?
F4 K1 O2 56.90(3) 4_566 . ?
F4 K1 O7 105.70(3) 4_566 2_745 ?
F4 K1 O6 63.51(4) 4_566 3_656 ?
F7 K1 Mo1 140.19(2) 1_545 . ?
F7 K1 Mo3 34.28(2) 1_545 1_545 ?
F7 K1 K4 109.65(2) 1_545 4_566 ?
F7 K1 O2 152.44(3) 1_545 . ?
F7 K1 O7 81.47(3) 1_545 2_745 ?
F5 K1 Mo1 135.52(2) 4_566 . ?
F5 K1 Mo3 111.24(2) 4_566 1_545 ?
F5 K1 K4 68.64(2) 4_566 4_566 ?
F5 K1 F7 77.77(3) 4_566 1_545 ?
F5 K1 F6 128.12(3) 4_566 1_545 ?
F5 K1 O2 105.52(3) 4_566 . ?
F5 K1 O7 97.12(4) 4_566 2_745 ?
F5 K1 O6 84.13(4) 4_566 3_656 ?
F6 K1 Mo1 84.63(2) 1_545 . ?
F6 K1 Mo3 32.88(2) 1_545 1_545 ?
F6 K1 K4 104.29(2) 1_545 4_566 ?
F6 K1 F7 55.65(3) 1_545 1_545 ?
F6 K1 O2 106.60(3) 1_545 . ?
F6 K1 O7 57.87(3) 1_545 2_745 ?
O2 K1 Mo1 30.07(2) . . ?
O2 K1 Mo3 138.01(2) . 1_545 ?
O2 K1 K4 50.24(2) . 4_566 ?
F1 K1 Mo1 104.36(3) 1_545 . ?
F1 K1 Mo3 32.53(2) 1_545 1_545 ?
F1 K1 K4 160.21(3) 1_545 4_566 ?
F1 K1 F4 140.19(3) 1_545 4_566 ?
F1 K1 F7 57.95(3) 1_545 1_545 ?
F1 K1 F5 118.54(3) 1_545 4_566 ?
F1 K1 F6 56.30(3) 1_545 1_545 ?
F1 K1 O2 133.79(3) 1_545 . ?
F1 K1 O7 113.93(3) 1_545 2_745 ?
F1 K1 O6 76.75(4) 1_545 3_656 ?
O7 K1 Mo1 74.20(3) 2_745 . ?
O7 K1 Mo3 84.78(3) 2_745 1_545 ?
O7 K1 K4 46.44(3) 2_745 4_566 ?
O7 K1 O2 70.98(3) 2_745 . ?
O6 K1 Mo1 95.35(3) 3_656 . ?
O6 K1 Mo3 107.51(3) 3_656 1_545 ?
O6 K1 K4 123.02(3) 3_656 4_566 ?
O6 K1 F7 112.00(4) 3_656 1_545 ?
O6 K1 F6 131.07(4) 3_656 1_545 ?
O6 K1 O2 95.56(4) 3_656 . ?
O6 K1 O7 166.36(4) 3_656 2_745 ?
K3 K3 K2 118.182(15) 3_655 . ?
F8 K3 K2 130.84(2) 4_565 . ?
F8 K3 K3 104.01(2) 4_565 3_655 ?
F8 K3 O2 49.24(3) 4_565 4_565 ?
F4 K3 K2 100.32(2) . . ?
F4 K3 K3 122.21(3) . 3_655 ?
F4 K3 F8 74.89(3) . 4_565 ?
F4 K3 O2 53.39(3) . 4_565 ?
F4 K3 O5 54.89(3) . 2_645 ?
F4 K3 O6 118.11(4) . 4_565 ?
F2 K3 K2 76.79(2) 2_645 . ?
F2 K3 K2 152.81(3) 4_565 . ?
F2 K3 K3 46.49(2) 2_645 3_655 ?
F2 K3 K3 50.49(2) 4_565 3_655 ?
F2 K3 F8 53.65(3) 4_565 4_565 ?
F2 K3 F8 150.31(3) 2_645 4_565 ?
F2 K3 F4 115.07(3) 2_645 . ?
F2 K3 F4 106.19(3) 4_565 . ?
F2 K3 F2 96.98(3) 4_565 2_645 ?
F2 K3 O2 53.09(3) 4_565 4_565 ?
F2 K3 O2 112.31(3) 2_645 4_565 ?
F2 K3 O5 88.16(3) 4_565 2_645 ?
F2 K3 O5 66.62(3) 2_645 2_645 ?
F2 K3 O6 67.09(3) 4_565 4_565 ?
F2 K3 O6 117.67(4) 4_565 2_655 ?
F2 K3 O6 126.79(4) 2_645 4_565 ?
F3 K3 K2 43.58(2) . . ?
F3 K3 K3 116.24(3) . 3_655 ?
F3 K3 F8 133.84(3) . 4_565 ?
F3 K3 F4 65.20(3) . . ?
F3 K3 F2 71.97(3) . 2_645 ?
F3 K3 F2 159.13(3) . 4_565 ?
F3 K3 O2 113.78(3) . 4_565 ?
F3 K3 F1 88.52(3) . 2_645 ?
F3 K3 O5 71.28(3) . 2_645 ?
F3 K3 O6 75.76(4) . 2_655 ?
F3 K3 O6 133.74(4) . 4_565 ?
O2 K3 K2 153.71(2) 4_565 . ?
O2 K3 K3 81.74(2) 4_565 3_655 ?
F1 K3 K2 52.19(2) 2_645 . ?
F1 K3 K3 76.21(3) 2_645 3_655 ?
F1 K3 F8 123.76(3) 2_645 4_565 ?
F1 K3 F4 152.28(3) 2_645 . ?
F1 K3 F2 101.52(3) 2_645 4_565 ?
F1 K3 F2 60.36(3) 2_645 2_645 ?
F1 K3 O2 154.01(3) 2_645 4_565 ?
F1 K3 O5 126.82(4) 2_645 2_645 ?
F1 K3 O6 73.20(4) 2_645 4_565 ?
F1 K3 O6 106.74(4) 2_645 2_655 ?
O5 K3 K2 112.48(3) 2_645 . ?
O5 K3 K3 70.62(3) 2_645 3_655 ?
O5 K3 F8 104.14(3) 2_645 4_565 ?
O5 K3 O2 55.32(3) 2_645 4_565 ?
O5 K3 O6 152.07(4) 2_645 4_565 ?
O6 K3 K2 95.17(3) 4_565 . ?
O6 K3 K2 71.01(3) 2_655 . ?
O6 K3 K3 100.43(3) 4_565 3_655 ?
O6 K3 K3 167.92(3) 2_655 3_655 ?
O6 K3 F8 64.42(3) 2_655 4_565 ?
O6 K3 F8 51.10(3) 4_565 4_565 ?
O6 K3 F4 60.02(4) 2_655 . ?
O6 K3 F2 145.24(3) 2_655 2_645 ?
O6 K3 O2 97.84(3) 4_565 4_565 ?
O6 K3 O2 92.21(3) 2_655 4_565 ?
O6 K3 O5 114.38(4) 2_655 2_645 ?
O6 K3 O6 69.90(5) 2_655 4_565 ?
Mo1 F8 K2 101.06(4) . 2_645 ?
Mo1 F8 K1 111.47(4) . . ?
Mo1 F8 K3 92.57(4) . 4_566 ?
K2 F8 K3 157.48(4) 2_645 4_566 ?
K1 F8 K2 98.61(4) . 2_645 ?
K1 F8 K3 92.86(3) . 4_566 ?
Mo2 F4 K4 95.31(4) . . ?
Mo2 F4 K1 111.58(4) . 4_565 ?
Mo2 F4 K3 134.61(5) . . ?
K1 F4 K4 75.55(3) 4_565 . ?
K1 F4 K3 95.49(3) 4_565 . ?
K3 F4 K4 127.29(3) . . ?
Mo1 O1 Mo2 75.90(4) . . ?
Mo1 O1 Mo3 75.61(4) . . ?
Mo1 O1 K2 140.08(5) . 2_655 ?
Mo2 O1 K2 141.15(5) . 2_655 ?
Mo3 O1 Mo2 75.89(4) . . ?
Mo3 O1 K2 96.76(4) . 2_655 ?
Mo1 F2 K2 107.45(4) . . ?
Mo1 F2 K3 141.09(5) . 2_655 ?
Mo1 F2 K3 108.42(4) . 4_566 ?
K2 F2 K3 95.69(3) . 2_655 ?
K2 F2 K3 122.47(4) . 4_566 ?
K3 F2 K3 83.02(3) 4_566 2_655 ?
Mo3 F7 K4 95.30(4) . 4_566 ?
Mo3 F7 K4 103.41(4) . 2_755 ?
Mo3 F7 K5 149.09(5) . 4_576 ?
Mo3 F7 K1 91.20(4) . 1_565 ?
K4 F7 K4 89.15(3) 2_755 4_566 ?
K4 F7 K5 106.82(4) 2_755 4_576 ?
K4 F7 K5 78.98(3) 4_566 4_576 ?
K4 F7 K1 97.40(3) 2_755 1_565 ?
K4 F7 K1 169.48(4) 4_566 1_565 ?
K5 F7 K1 91.20(3) 4_576 1_565 ?
Mo2 F9 K4 120.30(5) . . ?
Mo2 F9 K5 104.60(4) . 2_745 ?
Mo2 F9 K5 112.34(4) . 1_545 ?
K4 F9 K5 85.83(3) . 1_545 ?
K4 F9 K5 107.59(4) . 2_745 ?
K5 F9 K5 126.50(4) 2_745 1_545 ?
Mo1 F3 K2 108.95(4) . . ?
Mo1 F3 K2 93.82(4) . 2_645 ?
Mo1 F3 K3 144.16(5) . . ?
K2 F3 K2 124.80(4) . 2_645 ?
K3 F3 K2 93.26(3) . . ?
K3 F3 K2 96.03(3) . 2_645 ?
Mo2 F5 K5 133.49(5) . . ?
Mo2 F5 K1 110.32(4) . 4_565 ?
K5 F5 K1 104.16(4) . 4_565 ?
Mo3 F6 K2 98.45(4) . 2_655 ?
Mo3 F6 K4 85.76(4) . 2_755 ?
Mo3 F6 K5 133.87(5) . . ?
Mo3 F6 K1 95.83(4) . 1_565 ?
K2 F6 K4 173.44(4) 2_655 2_755 ?
K2 F6 K1 87.82(3) 2_655 1_565 ?
K5 F6 K2 89.22(3) . 2_655 ?
K5 F6 K4 91.47(3) . 2_755 ?
K5 F6 K1 130.03(4) . 1_565 ?
K1 F6 K4 86.74(3) 1_565 2_755 ?
Mo1 O2 K4 137.95(5) . 4_566 ?
Mo1 O2 K1 92.59(4) . . ?
Mo1 O2 K3 89.45(4) . 4_566 ?
Mo3 O2 Mo1 80.65(4) . . ?
Mo3 O2 K4 94.39(4) . 4_566 ?
Mo3 O2 K1 152.72(5) . . ?
Mo3 O2 K3 127.20(5) . 4_566 ?
K4 O2 K1 72.99(3) 4_566 . ?
K4 O2 K3 124.18(4) 4_566 4_566 ?
K1 O2 K3 78.72(3) . 4_566 ?
Mo3 F1 K2 91.75(3) . 2_655 ?
Mo3 F1 K1 103.96(4) . 1_565 ?
Mo3 F1 K3 147.97(5) . 2_655 ?
K1 F1 K2 88.93(3) 1_565 2_655 ?
K1 F1 K3 107.64(4) 1_565 2_655 ?
K3 F1 K2 83.85(3) 2_655 2_655 ?
Mo2 O4 K4 150.17(5) . 2_755 ?
Mo2 O4 K4 131.77(5) . 4_566 ?
Mo2 O4 K5 102.29(5) . 2_745 ?
Mo3 O4 Mo2 81.26(5) . . ?
Mo3 O4 K4 92.25(4) . 2_755 ?
Mo3 O4 K4 91.50(4) . 4_566 ?
Mo3 O4 K5 164.41(6) . 2_745 ?
K4 O4 K4 77.14(3) 2_755 4_566 ?
K5 O4 K4 97.05(4) 2_745 4_566 ?
K5 O4 K4 77.08(3) 2_745 2_755 ?
Mo1 O3 K2 89.18(4) . 2_645 ?
Mo1 O3 K5 164.05(6) . 1_545 ?
Mo2 O3 Mo1 81.10(5) . . ?
Mo2 O3 K2 141.24(6) . 2_645 ?
Mo2 O3 K5 105.32(4) . 1_545 ?
K5 O3 K2 76.67(3) 1_545 2_645 ?
K2 O5 K5 90.03(4) . 2_645 ?
K2 O5 K3 95.63(4) . 2_655 ?
K5 O5 K3 152.66(5) 2_645 2_655 ?
K4 O7 K4 116.71(5) 3_765 . ?
K4 O7 K5 157.49(5) 3_765 2_745 ?
K4 O7 K5 85.29(3) . 2_745 ?
K4 O7 K1 76.57(3) 3_765 2_755 ?
K4 O7 K1 85.99(3) . 2_755 ?
K1 O7 K5 101.83(4) 2_755 2_745 ?
K1 O6 K2 108.08(5) 3_656 . ?
K1 O6 K3 93.42(4) 3_656 2_645 ?
K1 O6 K3 93.67(4) 3_656 4_566 ?
K3 O6 K2 96.02(4) 4_566 . ?
K3 O6 K2 145.04(5) 2_645 . ?
K3 O6 K3 110.10(5) 2_645 4_566 ?

loop_
_geom_bond_atom_site_label_1
_geom_bond_atom_site_label_2
_geom_bond_distance
_geom_bond_site_symmetry_2
_geom_bond_publ_flag
Mo1 Mo2 2.51612(18) . ?
Mo1 Mo3 2.49875(19) . ?
Mo1 K2 3.8302(4) . ?
Mo1 K2 3.6878(4) 2_645 ?
Mo1 K1 3.8529(4) . ?
Mo1 K3 3.8758(4) 4_566 ?
Mo1 F8 2.0653(10) . ?
Mo1 O1 2.0370(11) . ?
Mo1 F2 2.0106(10) . ?
Mo1 F3 2.0136(10) . ?
Mo1 O2 1.9327(12) . ?
Mo1 O3 1.9454(12) . ?
Mo2 Mo3 2.51718(18) . ?
Mo2 K4 4.0286(4) . ?
Mo2 K5 4.0562(4) 1_545 ?
Mo2 K5 3.7516(4) 2_745 ?
Mo2 K1 3.9227(4) 4_565 ?
Mo2 F4 2.0167(10) . ?
Mo2 O1 2.0543(11) . ?
Mo2 F9 2.0555(10) . ?
Mo2 F5 2.0499(10) . ?
Mo2 O4 1.9349(12) . ?
Mo2 O3 1.9250(12) . ?
Mo3 K2 3.7389(4) 2_655 ?
Mo3 K4 3.6747(4) 2_755 ?
Mo3 K4 3.6748(4) 4_566 ?
Mo3 K1 3.6825(4) 1_565 ?
Mo3 O1 2.0394(12) . ?
Mo3 F7 2.0746(10) . ?
Mo3 F6 2.0095(10) . ?
Mo3 O2 1.9287(12) . ?
Mo3 F1 2.0404(10) . ?
Mo3 O4 1.9307(12) . ?
K2 F8 2.6845(11) 2_655 ?
K2 O1 2.9028(12) 2_645 ?
K2 F2 2.7123(11) . ?
K2 F3 2.9584(11) 2_655 ?
K2 F3 2.6692(11) . ?
K2 F6 2.8716(12) 2_645 ?
K2 F1 3.0714(11) 2_645 ?
K2 O3 3.1610(13) 2_655 ?
K2 O5 2.6455(13) . ?
K2 O6 3.4125(15) . ?
K4 K5 3.6680(5) 1_545 ?
K4 F4 3.3060(11) . ?
K4 F7 2.5899(11) 2_745 ?
K4 F7 2.8476(11) 4_565 ?
K4 F9 2.5797(10) . ?
K4 F6 3.2288(12) 2_745 ?
K4 O2 2.9837(13) 4_565 ?
K4 O4 3.0765(12) 4_565 ?
K4 O4 3.0518(12) 2_745 ?
K4 O7 2.7656(14) 3_765 ?
K4 O7 2.9654(14) . ?
K5 F7 2.9192(11) 4_575 ?
K5 F9 2.8017(11) 1_565 ?
K5 F9 2.6628(11) 2_755 ?
K5 F5 2.6534(11) . ?
K5 F6 2.6519(10) . ?
K5 O4 2.8286(12) 2_755 ?
K5 O3 3.0977(12) 1_565 ?
K5 O5 2.8398(15) 2_655 ?
K5 O7 3.2706(14) 2_755 ?
K1 F8 2.5835(11) . ?
K1 F4 2.7038(10) 4_566 ?
K1 F7 2.9996(11) 1_545 ?
K1 F5 2.7075(11) 4_566 ?
K1 F6 2.8885(11) 1_545 ?
K1 O2 3.2468(12) . ?
K1 F1 2.6125(11) 1_545 ?
K1 O7 3.2001(14) 2_745 ?
K1 O6 2.8711(14) 3_656 ?
K3 K3 3.7481(7) 3_655 ?
K3 F8 3.1885(11) 4_565 ?
K3 F4 2.9690(11) . ?
K3 F2 2.9133(10) 2_645 ?
K3 F2 2.7387(10) 4_565 ?
K3 F3 2.6481(10) . ?
K3 O2 3.3781(12) 4_565 ?
K3 F1 2.6989(11) 2_645 ?
K3 O5 2.9776(15) 2_645 ?
K3 O6 3.0058(14) 4_565 ?
K3 O6 2.9023(15) 2_655 ?
